data_4311110
loop_
_publ_author_name
'Sari M. N\"arhi'
'Raija Oilunkaniemi'
'Risto S. Laitinen'
'Markku Ahlgr\'en'

_publ_section_title
;
 The Reactions of Tellurium Tetrahalides with Triphenylphosphine under
 Ambient Conditions
;
_journal_name_full 'Inorganic Chemistry'
_journal_page_first 3742
_journal_page_last 3750
_journal_paper_doi 10.1021/ic049789v
_journal_volume 43
_journal_year 2004
_chemical_formula_sum 'C4 H8 I2 Te'
_chemical_formula_weight 437.50
_chemical_name_systematic
;
 1,1,2,3,4,5-hexahydro-1,1-diiodotellurophene
;
_space_group_IT_number 14
_symmetry_cell_setting monoclinic
_symmetry_space_group_name_Hall '-P 2yn'
_symmetry_space_group_name_H-M 'P 1 21/n 1'
_atom_sites_solution_hydrogens geom
_atom_sites_solution_primary direct
_atom_sites_solution_secondary difmap
_audit_creation_method SHELXL-97
_cell_angle_alpha 90.00
_cell_angle_beta 90.71(3)
_cell_angle_gamma 90.00
_cell_formula_units_Z 8
_cell_length_a 12.515(3)
_cell_length_b 10.232(2)
_cell_length_c 13.813(3)
_cell_measurement_temperature 150(2)
_cell_volume 1768.7(7)
_computing_structure_refinement 'SHELXL-97 (Sheldrick, 1997)'
_diffrn_ambient_temperature 150(2)
_diffrn_measured_fraction_theta_full 1.000
_diffrn_measured_fraction_theta_max 1.000
_diffrn_measurement_device_type 'Bruker Nonius kappaccd'
_diffrn_radiation_monochromator graphite
_diffrn_radiation_source 'fine-focus sealed tube'
_diffrn_radiation_type MoK\a
_diffrn_radiation_wavelength 0.71073
_diffrn_reflns_av_R_equivalents 0.0454
_diffrn_reflns_av_sigmaI/netI 0.0245
_diffrn_reflns_limit_h_max 15
_diffrn_reflns_limit_h_min -15
_diffrn_reflns_limit_k_max 11
_diffrn_reflns_limit_k_min -12
_diffrn_reflns_limit_l_max 17
_diffrn_reflns_limit_l_min -17
_diffrn_reflns_number 21886
_diffrn_reflns_theta_full 26.00
_diffrn_reflns_theta_max 26.00
_diffrn_reflns_theta_min 2.18
_exptl_absorpt_coefficient_mu 10.255
_exptl_absorpt_correction_T_max 0.4942
_exptl_absorpt_correction_T_min 0.1837
_exptl_absorpt_correction_type psi-scan
_exptl_crystal_colour red
_exptl_crystal_density_diffrn 3.286
_exptl_crystal_density_method 'not measured'
_exptl_crystal_description needle
_exptl_crystal_F_000 1520
_exptl_crystal_size_max 0.25
_exptl_crystal_size_mid 0.10
_exptl_crystal_size_min 0.08
_refine_diff_density_max 1.700
_refine_diff_density_min -1.669
_refine_diff_density_rms 0.250
_refine_ls_extinction_coef 0.00131(8)
_refine_ls_extinction_expression Fc^*^=kFc[1+0.001xFc^2^\l^3^/sin(2\q)]^-1/4^
_refine_ls_extinction_method SHELXL
_refine_ls_goodness_of_fit_ref 1.180
_refine_ls_hydrogen_treatment mixed
_refine_ls_matrix_type full
_refine_ls_number_parameters 128
_refine_ls_number_reflns 3479
_refine_ls_number_restraints 0
_refine_ls_restrained_S_all 1.180
_refine_ls_R_factor_all 0.0400
_refine_ls_R_factor_gt 0.0336
_refine_ls_shift/su_max 0.001
_refine_ls_shift/su_mean 0.000
_refine_ls_structure_factor_coef Fsqd
_refine_ls_weighting_details 'calc w=1/[\s^2^(Fo^2^)+(0.0409P)^2^+9.5895P] where P=(Fo^2^+2Fc^2^)/3'
_refine_ls_weighting_scheme calc
_refine_ls_wR_factor_gt 0.0821
_refine_ls_wR_factor_ref 0.0843
_reflns_number_gt 3152
_reflns_number_total 3479
_reflns_threshold_expression >2sigma(I)
_cod_data_source_file ic049789vsi20040217_084029_4.cif
_cod_data_source_block cmpd5a
_cod_depositor_comments
;
The following automatic conversions were performed:
'_exptl_absorpt_correction_type' value 'Psi-scan' changed to 'psi-scan'
according to '/home/saulius/struct/CIF-dictionaries/cif_core.dic'
dictionary named 'cif_core.dic' version 2.4.1 from 2010-06-29.

Automatic conversion script
Id: cif_fix_enum 1527 2010-12-29 10:47:43Z saulius 
;
_cod_original_cell_volume 1768.7(6)
_cod_database_code 4311110

loop_
_symmetry_equiv_pos_as_xyz
'x, y, z'
'-x+1/2, y+1/2, -z+1/2'
'-x, -y, -z'
'x-1/2, -y-1/2, z-1/2'

loop_
_atom_site_label
_atom_site_type_symbol
_atom_site_fract_x
_atom_site_fract_y
_atom_site_fract_z
_atom_site_U_iso_or_equiv
_atom_site_adp_type
_atom_site_occupancy
_atom_site_symmetry_multiplicity
_atom_site_calc_flag
_atom_site_refinement_flags
_atom_site_disorder_assembly
_atom_site_disorder_group
Te1 Te 0.55751(3) 0.84738(4) 0.11833(3) 0.01515(13) Uani 1 1 d . . .
Te2 Te 0.13214(3) 0.84301(4) 0.07125(3) 0.01515(12) Uani 1 1 d . . .
I11 I 0.72115(4) 0.88036(5) 0.26417(3) 0.02373(14) Uani 1 1 d . . .
I12 I 0.40029(3) 0.81115(4) -0.04238(3) 0.01930(13) Uani 1 1 d . . .
I21 I 0.27336(4) 0.84987(6) 0.23923(4) 0.03361(16) Uani 1 1 d . . .
I22 I -0.01907(4) 0.82985(4) -0.09327(3) 0.01998(13) Uani 1 1 d . . .
C11 C 0.6840(6) 0.8182(7) 0.0161(5) 0.0215(15) Uani 1 1 d . . .
H11A H 0.6572 0.8314 -0.0509 0.026 Uiso 1 1 calc R . .
H11B H 0.7433 0.8803 0.0287 0.026 Uiso 1 1 calc R . .
C12 C 0.7216(6) 0.6788(7) 0.0303(5) 0.0220(15) Uani 1 1 d . . .
H12A H 0.7701 0.6738 0.0874 0.026 Uiso 1 1 calc R . .
H12B H 0.7615 0.6496 -0.0272 0.026 Uiso 1 1 calc R . .
C13 C 0.6248(6) 0.5897(7) 0.0456(5) 0.0217(15) Uani 1 1 d . . .
H13A H 0.5792 0.5895 -0.0135 0.026 Uiso 1 1 calc R . .
H13B H 0.6493 0.4991 0.0577 0.026 Uiso 1 1 calc R . .
C14 C 0.5605(6) 0.6373(7) 0.1309(5) 0.0236(15) Uani 1 1 d . . .
H14A H 0.5949 0.6105 0.1927 0.028 Uiso 1 1 calc R . .
H14B H 0.4871 0.6013 0.1283 0.028 Uiso 1 1 calc R . .
C21 C 0.1413(6) 0.6322(6) 0.0646(5) 0.0194(14) Uani 1 1 d . . .
H21A H 0.1482 0.6021 -0.0031 0.023 Uiso 1 1 calc R . .
H21B H 0.2032 0.5995 0.1029 0.023 Uiso 1 1 calc R . .
C22 C 0.0360(6) 0.5846(7) 0.1078(5) 0.0210(15) Uani 1 1 d . . .
H22A H -0.0222 0.5928 0.0590 0.025 Uiso 1 1 calc R . .
H22B H 0.0425 0.4913 0.1260 0.025 Uiso 1 1 calc R . .
C23 C 0.0089(6) 0.6653(7) 0.1969(5) 0.0243(16) Uani 1 1 d . . .
H23A H -0.0604 0.6362 0.2233 0.029 Uiso 1 1 calc R . .
H23B H 0.0646 0.6528 0.2476 0.029 Uiso 1 1 calc R . .
C24 C 0.0024(5) 0.8088(7) 0.1691(5) 0.0188(14) Uani 1 1 d . . .
H24A H 0.0098 0.8649 0.2273 0.023 Uiso 1 1 calc R . .
H24B H -0.0670 0.8282 0.1371 0.023 Uiso 1 1 calc R . .

loop_
_atom_site_aniso_label
_atom_site_aniso_U_11
_atom_site_aniso_U_22
_atom_site_aniso_U_33
_atom_site_aniso_U_23
_atom_site_aniso_U_13
_atom_site_aniso_U_12
Te1 0.0144(2) 0.0115(2) 0.0195(2) -0.00170(16) -0.00043(17) 0.00011(16)
Te2 0.0145(2) 0.0119(2) 0.0191(2) -0.00024(16) 0.00010(17) -0.00038(16)
I11 0.0182(2) 0.0293(3) 0.0236(3) -0.00663(19) -0.00358(17) -0.00180(19)
I12 0.0182(2) 0.0177(2) 0.0219(2) 0.00097(17) -0.00367(17) -0.00069(17)
I21 0.0275(3) 0.0498(4) 0.0234(3) -0.0052(2) -0.0073(2) -0.0085(2)
I22 0.0232(2) 0.0161(2) 0.0206(2) 0.00002(16) -0.00350(18) 0.00367(17)
C11 0.017(3) 0.024(4) 0.023(4) -0.001(3) 0.003(3) 0.000(3)
C12 0.020(3) 0.017(4) 0.029(4) -0.003(3) 0.008(3) 0.003(3)
C13 0.028(4) 0.013(3) 0.025(4) 0.001(3) -0.005(3) 0.003(3)
C14 0.031(4) 0.014(3) 0.026(4) 0.004(3) -0.002(3) -0.001(3)
C21 0.027(4) 0.008(3) 0.024(4) 0.001(3) 0.003(3) 0.004(3)
C22 0.029(4) 0.014(3) 0.020(3) 0.002(3) 0.000(3) -0.006(3)
C23 0.032(4) 0.020(4) 0.021(4) -0.002(3) 0.001(3) -0.005(3)
C24 0.019(3) 0.022(4) 0.015(3) -0.002(3) 0.002(3) 0.004(3)

loop_
_atom_type_symbol
_atom_type_description
_atom_type_scat_dispersion_real
_atom_type_scat_dispersion_imag
_atom_type_scat_source
C C 0.0033 0.0016 'International Tables Vol C Tables 4.2.6.8 and 6.1.1.4'
H H 0.0000 0.0000 'International Tables Vol C Tables 4.2.6.8 and 6.1.1.4'
Te Te -0.5308 1.6751 'International Tables Vol C Tables 4.2.6.8 and 6.1.1.4'
I I -0.4742 1.8119 'International Tables Vol C Tables 4.2.6.8 and 6.1.1.4'

loop_
_geom_angle_atom_site_label_1
_geom_angle_atom_site_label_2
_geom_angle_atom_site_label_3
_geom_angle
_geom_angle_site_symmetry_1
_geom_angle_site_symmetry_3
_geom_angle_publ_flag
C11 Te1 C14 84.4(3) . . ?
C11 Te1 I11 87.29(19) . . ?
C14 Te1 I11 92.8(2) . . ?
C11 Te1 I12 88.8(2) . . ?
C14 Te1 I12 86.9(2) . . ?
I11 Te1 I12 176.04(2) . . ?
C24 Te2 C21 84.6(3) . . ?
C24 Te2 I21 87.62(18) . . ?
C21 Te2 I21 91.48(19) . . ?
C24 Te2 I22 89.69(18) . . ?
C21 Te2 I22 87.46(19) . . ?
I21 Te2 I22 177.19(2) . . ?
C12 C11 Te1 105.9(5) . . ?
C12 C11 H11A 110.5 . . ?
Te1 C11 H11A 110.5 . . ?
C12 C11 H11B 110.5 . . ?
Te1 C11 H11B 110.5 . . ?
H11A C11 H11B 108.7 . . ?
C11 C12 C13 109.5(6) . . ?
C11 C12 H12A 109.8 . . ?
C13 C12 H12A 109.8 . . ?
C11 C12 H12B 109.8 . . ?
C13 C12 H12B 109.8 . . ?
H12A C12 H12B 108.2 . . ?
C14 C13 C12 110.1(6) . . ?
C14 C13 H13A 109.6 . . ?
C12 C13 H13A 109.6 . . ?
C14 C13 H13B 109.6 . . ?
C12 C13 H13B 109.6 . . ?
H13A C13 H13B 108.2 . . ?
C13 C14 Te1 105.5(4) . . ?
C13 C14 H14A 110.6 . . ?
Te1 C14 H14A 110.6 . . ?
C13 C14 H14B 110.6 . . ?
Te1 C14 H14B 110.6 . . ?
H14A C14 H14B 108.8 . . ?
C22 C21 Te2 104.7(4) . . ?
C22 C21 H21A 110.8 . . ?
Te2 C21 H21A 110.8 . . ?
C22 C21 H21B 110.8 . . ?
Te2 C21 H21B 110.8 . . ?
H21A C21 H21B 108.9 . . ?
C23 C22 C21 110.1(6) . . ?
C23 C22 H22A 109.6 . . ?
C21 C22 H22A 109.6 . . ?
C23 C22 H22B 109.6 . . ?
C21 C22 H22B 109.6 . . ?
H22A C22 H22B 108.2 . . ?
C24 C23 C22 109.3(6) . . ?
C24 C23 H23A 109.8 . . ?
C22 C23 H23A 109.8 . . ?
C24 C23 H23B 109.8 . . ?
C22 C23 H23B 109.8 . . ?
H23A C23 H23B 108.3 . . ?
C23 C24 Te2 106.1(5) . . ?
C23 C24 H24A 110.5 . . ?
Te2 C24 H24A 110.5 . . ?
C23 C24 H24B 110.5 . . ?
Te2 C24 H24B 110.5 . . ?
H24A C24 H24B 108.7 . . ?

loop_
_geom_bond_atom_site_label_1
_geom_bond_atom_site_label_2
_geom_bond_distance
_geom_bond_site_symmetry_2
_geom_bond_publ_flag
Te1 C11 2.156(7) . ?
Te1 C14 2.156(7) . ?
Te1 I11 2.8746(10) . ?
Te1 I12 2.9711(10) . ?
Te2 C24 2.155(7) . ?
Te2 C21 2.163(6) . ?
Te2 I21 2.9000(10) . ?
Te2 I22 2.9422(11) . ?
C11 C12 1.515(9) . ?
C11 H11A 0.9900 . ?
C11 H11B 0.9900 . ?
C12 C13 1.533(10) . ?
C12 H12A 0.9900 . ?
C12 H12B 0.9900 . ?
C13 C14 1.515(10) . ?
C13 H13A 0.9900 . ?
C13 H13B 0.9900 . ?
C14 H14A 0.9900 . ?
C14 H14B 0.9900 . ?
C21 C22 1.533(9) . ?
C21 H21A 0.9900 . ?
C21 H21B 0.9900 . ?
C22 C23 1.523(10) . ?
C22 H22A 0.9900 . ?
C22 H22B 0.9900 . ?
C23 C24 1.520(10) . ?
C23 H23A 0.9900 . ?
C23 H23B 0.9900 . ?
C24 H24A 0.9900 . ?
C24 H24B 0.9900 . ?

loop_
_geom_torsion_atom_site_label_1
_geom_torsion_atom_site_label_2
_geom_torsion_atom_site_label_3
_geom_torsion_atom_site_label_4
_geom_torsion
_geom_torsion_site_symmetry_1
_geom_torsion_site_symmetry_2
_geom_torsion_site_symmetry_3
_geom_torsion_site_symmetry_4
_geom_torsion_publ_flag
C14 Te1 C11 C12 -14.2(5) . . . . ?
I11 Te1 C11 C12 78.9(5) . . . . ?
I12 Te1 C11 C12 -101.2(5) . . . . ?
Te1 C11 C12 C13 40.7(7) . . . . ?
C11 C12 C13 C14 -56.9(8) . . . . ?
C12 C13 C14 Te1 41.1(6) . . . . ?
C11 Te1 C14 C13 -14.3(5) . . . . ?
I11 Te1 C14 C13 -101.3(5) . . . . ?
I12 Te1 C14 C13 74.7(5) . . . . ?
C24 Te2 C21 C22 15.0(5) . . . . ?
I21 Te2 C21 C22 102.4(4) . . . . ?
I22 Te2 C21 C22 -75.0(4) . . . . ?
Te2 C21 C22 C23 -42.1(6) . . . . ?
C21 C22 C23 C24 57.6(8) . . . . ?
C22 C23 C24 Te2 -40.7(6) . . . . ?
C21 Te2 C24 C23 13.6(5) . . . . ?
I21 Te2 C24 C23 -78.1(4) . . . . ?
I22 Te2 C24 C23 101.1(4) . . . . ?

loop_
_cod_related_entry_id
_cod_related_entry_database
_cod_related_entry_code
1 ChemSpider 30660888
